data_4348083
loop_
_publ_author_name
'Zhao, Tian-Meng'
'Chen, Sa'
'Shang, Ran'
'Wang, Bing-Wu'
'Wang, Zhe-Ming'
'Gao, Song'

_publ_section_title
;
 Perovskite-Like Polar Lanthanide Formate Frameworks of
 [NH<sub>2</sub>NH<sub>3</sub>][Ln(HCOO)<sub>4</sub>] (Ln = Tb-Lu and Y):
 Synthesis, Structures, Magnetism, and Anisotropic Thermal Expansion.
;
_journal_issue 20
_journal_name_full 'Inorganic chemistry'
_journal_page_first 10075
_journal_page_last 10082
_journal_paper_doi 10.1021/acs.inorgchem.6b00952
_journal_volume 55
_journal_year 2016
_chemical_formula_sum 'C4 H9 Dy N2 O8'
_chemical_formula_weight 375.63
_space_group_IT_number 29
_space_group_name_Hall 'P 2c -2ac'
_space_group_name_H-M_alt 'P c a 21'
_symmetry_cell_setting orthorhombic
_symmetry_space_group_name_H-M 'P c a 21'
_atom_sites_solution_hydrogens geom
_atom_sites_solution_primary direct
_atom_sites_solution_secondary difmap
_audit_creation_method SHELXL-97
_cell_angle_alpha 90.00
_cell_angle_beta 90.00
_cell_angle_gamma 90.00
_cell_formula_units_Z 4
_cell_length_a 18.3308(5)
_cell_length_b 6.5959(2)
_cell_length_c 7.5993(2)
_cell_measurement_reflns_used 7370
_cell_measurement_temperature 290
_cell_measurement_theta_max 30.3490
_cell_measurement_theta_min 3.4620
_cell_volume 918.82(4)
_computing_cell_refinement 'CrysAlisPro (Agilent Technologies, 2013)'
_computing_data_collection 'CrysAlisPro (Agilent Technologies, 2013)'
_computing_data_reduction 'CrysAlisPro (Agilent Technologies, 2013)'
_computing_molecular_graphics 'Bruker SHELXTL V5.1 (Sheldrick, 1998)'
_computing_publication_material 'SHELXL-97 (Sheldrick, 1997)'
_computing_structure_refinement 'SHELXL-97 (Sheldrick, 1997)'
_computing_structure_solution 'SHELXS-97 (Sheldrick, 1990)'
_diffrn_ambient_temperature 290
_diffrn_detector_area_resol_mean 10.3914
_diffrn_measured_fraction_theta_full 0.997
_diffrn_measured_fraction_theta_max 0.997
_diffrn_measurement_device_type 'SuperNova, Dual, Cu at zero, AtlasCCD'
_diffrn_measurement_method '\w scans'
_diffrn_radiation_monochromator mirror
_diffrn_radiation_source 'SuperNova (Mo) X-ray Source'
_diffrn_radiation_type MoK\a
_diffrn_radiation_wavelength 0.71073
_diffrn_reflns_av_R_equivalents 0.0464
_diffrn_reflns_av_sigmaI/netI 0.0280
_diffrn_reflns_limit_h_max 23
_diffrn_reflns_limit_h_min -23
_diffrn_reflns_limit_k_max 8
_diffrn_reflns_limit_k_min -8
_diffrn_reflns_limit_l_max 9
_diffrn_reflns_limit_l_min -9
_diffrn_reflns_number 13571
_diffrn_reflns_theta_full 27.48
_diffrn_reflns_theta_max 27.48
_diffrn_reflns_theta_min 3.48
_diffrn_standards_decay_% 0
_exptl_absorpt_coefficient_mu 8.163
_exptl_absorpt_correction_T_max 0.810
_exptl_absorpt_correction_T_min 0.244
_exptl_absorpt_correction_type gaussian
_exptl_absorpt_process_details
;
CrysAlisPro, Agilent Technologies,
Version 1.171.36.32 (release 02-08-2013 CrysAlis171 .NET)
(compiled Aug  2 2013,16:46:58)
Numerical absorption correction based on gaussian integration over
a multifaceted crystal model
;
_exptl_crystal_colour colorless
_exptl_crystal_density_diffrn 2.715
_exptl_crystal_density_method 'not measured'
_exptl_crystal_description plate
_exptl_crystal_F_000 708
_exptl_crystal_size_max 0.241
_exptl_crystal_size_mid 0.198
_exptl_crystal_size_min 0.026
_refine_diff_density_max 0.809
_refine_diff_density_min -0.548
_refine_diff_density_rms 0.109
_refine_ls_abs_structure_details 'Flack H D (1983), Acta Cryst. A39, 876-881'
_refine_ls_abs_structure_Flack -0.027(12)
_refine_ls_extinction_coef 0.0038(2)
_refine_ls_extinction_expression Fc^*^=kFc[1+0.001xFc^2^\l^3^/sin(2\q)]^-1/4^
_refine_ls_extinction_method SHELXL
_refine_ls_goodness_of_fit_ref 1.072
_refine_ls_hydrogen_treatment mixed
_refine_ls_matrix_type full
_refine_ls_number_parameters 144
_refine_ls_number_reflns 2097
_refine_ls_number_restraints 6
_refine_ls_restrained_S_all 1.071
_refine_ls_R_factor_all 0.0186
_refine_ls_R_factor_gt 0.0171
_refine_ls_shift/su_max 0.002
_refine_ls_shift/su_mean 0.000
_refine_ls_structure_factor_coef Fsqd
_refine_ls_weighting_details 'calc w=1/[\s^2^(Fo^2^)+(0.0168P)^2^+0.0000P] where P=(Fo^2^+2Fc^2^)/3'
_refine_ls_weighting_scheme calc
_refine_ls_wR_factor_gt 0.0376
_refine_ls_wR_factor_ref 0.0386
_reflns_number_gt 2008
_reflns_number_total 2097
_reflns_threshold_expression >2sigma(I)
_cod_data_source_file ic6b00952_si_002.cif
_cod_data_source_block Dy-NH2NH3-290K
_cod_original_sg_symbol_H-M 'P ca2(1)'
_cod_database_code 4348083

loop_
_symmetry_equiv_pos_as_xyz
'x, y, z'
'-x, -y, z+1/2'
'x+1/2, -y, z'
'-x+1/2, y, z+1/2'

loop_
_atom_site_label
_atom_site_type_symbol
_atom_site_fract_x
_atom_site_fract_y
_atom_site_fract_z
_atom_site_U_iso_or_equiv
_atom_site_adp_type
_atom_site_occupancy
_atom_site_symmetry_multiplicity
_atom_site_calc_flag
_atom_site_refinement_flags
Dy1 Dy 0.398004(7) 0.796040(19) 0.26609(4) 0.01283(6) Uani 1 1 d .
O1 O 0.42753(15) 0.5940(4) 0.5236(3) 0.0229(6) Uani 1 1 d .
O2 O 0.49474(15) 0.3950(5) 0.6928(3) 0.0249(6) Uani 1 1 d .
O3 O 0.32227(17) 0.8828(5) 0.4922(4) 0.0341(7) Uani 1 1 d .
O4 O 0.21966(18) 0.8055(4) 0.6275(5) 0.0362(8) Uani 1 1 d .
O5 O 0.34748(14) 0.4690(4) 0.2204(4) 0.0258(8) Uani 1 1 d .
O6 O 0.37523(18) 0.1437(4) 0.1933(4) 0.0285(7) Uani 1 1 d .
O7 O 0.49104(16) 0.9750(5) 0.4073(3) 0.0277(7) Uani 1 1 d .
O8 O 0.58531(17) 1.1774(4) 0.4583(4) 0.0226(6) Uani 1 1 d .
C1 C 0.4869(2) 0.5223(6) 0.5747(5) 0.0227(8) Uani 1 1 d .
H1 H 0.5289 0.5686 0.5191 0.027 Uiso 1 1 calc R
C2 C 0.2636(3) 0.9219(6) 0.5647(6) 0.0314(11) Uani 1 1 d .
H2 H 0.2516 1.0587 0.5720 0.038 Uiso 1 1 calc R
C3 C 0.3616(2) 0.2947(5) 0.2793(12) 0.0240(10) Uani 1 1 d .
H3 H 0.3617 0.2800 0.4011 0.029 Uiso 1 1 calc R
C4 C 0.5437(2) 1.0770(6) 0.3604(5) 0.0221(8) Uani 1 1 d .
H4 H 0.5537 1.0800 0.2405 0.027 Uiso 1 1 calc R
N1 N 0.32066(17) 0.5302(5) 0.7827(7) 0.0316(8) Uani 1 1 d D
H11 H 0.3292 0.6015 0.8800 0.047 Uiso 1 1 calc R
H12 H 0.2742 0.5452 0.7510 0.047 Uiso 1 1 calc R
H13 H 0.3495 0.5743 0.6966 0.047 Uiso 1 1 calc R
N2 N 0.3352(3) 0.3208(7) 0.8154(5) 0.0429(13) Uani 1 1 d D
H21 H 0.3769(19) 0.286(3) 0.764(7) 0.064 Uiso 1 1 d D
H22 H 0.339(3) 0.300(3) 0.9305(16) 0.064 Uiso 1 1 d D

loop_
_atom_site_aniso_label
_atom_site_aniso_U_11
_atom_site_aniso_U_22
_atom_site_aniso_U_33
_atom_site_aniso_U_23
_atom_site_aniso_U_13
_atom_site_aniso_U_12
Dy1 0.01088(9) 0.01115(9) 0.01647(9) 0.00026(16) 0.00023(12) 0.00076(5)
O1 0.0174(15) 0.0247(16) 0.0268(15) 0.0057(12) -0.0022(11) 0.0036(12)
O2 0.0250(15) 0.0294(16) 0.0203(12) 0.0056(13) 0.0009(11) 0.0086(12)
O3 0.0229(16) 0.045(2) 0.0346(17) 0.0015(16) 0.0138(13) 0.0042(16)
O4 0.0207(18) 0.0283(19) 0.060(2) 0.0141(15) 0.0143(16) -0.0017(13)
O5 0.0255(15) 0.0121(12) 0.040(2) -0.0018(12) -0.0077(10) 0.0028(11)
O6 0.0347(17) 0.0152(15) 0.0355(16) 0.0026(13) 0.0006(13) -0.0002(14)
O7 0.0224(15) 0.0307(16) 0.0300(16) -0.0005(13) -0.0006(12) -0.0084(13)
O8 0.0251(16) 0.0222(16) 0.0204(15) -0.0038(12) -0.0037(12) -0.0061(12)
C1 0.018(2) 0.025(2) 0.025(2) -0.0001(19) 0.0006(14) -0.0004(16)
C2 0.026(3) 0.020(2) 0.048(3) 0.000(2) 0.0115(19) 0.0083(18)
C3 0.029(2) 0.0159(17) 0.027(3) 0.004(3) -0.004(3) -0.0034(13)
C4 0.030(2) 0.021(2) 0.0153(19) -0.0012(17) -0.0007(15) -0.0007(17)
N1 0.0302(17) 0.0330(17) 0.032(2) -0.006(2) -0.004(2) -0.0005(13)
N2 0.041(3) 0.041(2) 0.046(3) 0.0124(18) -0.0028(18) 0.0028(18)

loop_
_atom_type_symbol
_atom_type_description
_atom_type_scat_dispersion_real
_atom_type_scat_dispersion_imag
_atom_type_scat_source
C C 0.0033 0.0016 'International Tables Vol C Tables 4.2.6.8 and 6.1.1.4'
H H 0.0000 0.0000 'International Tables Vol C Tables 4.2.6.8 and 6.1.1.4'
N N 0.0061 0.0033 'International Tables Vol C Tables 4.2.6.8 and 6.1.1.4'
O O 0.0106 0.0060 'International Tables Vol C Tables 4.2.6.8 and 6.1.1.4'
Dy Dy -0.1892 4.4098 'International Tables Vol C Tables 4.2.6.8 and 6.1.1.4'

loop_
_geom_angle_atom_site_label_1
_geom_angle_atom_site_label_2
_geom_angle_atom_site_label_3
_geom_angle
_geom_angle_site_symmetry_1
_geom_angle_site_symmetry_3
O3 Dy1 O7 88.37(11) . .
O3 Dy1 O8 143.58(11) . 2_674
O7 Dy1 O8 108.82(10) . 2_674
O3 Dy1 O5 95.78(11) . .
O7 Dy1 O5 144.26(10) . .
O8 Dy1 O5 88.45(10) 2_674 .
O3 Dy1 O6 80.08(11) . 1_565
O7 Dy1 O6 75.50(11) . 1_565
O8 Dy1 O6 73.95(10) 2_674 1_565
O5 Dy1 O6 140.21(10) . 1_565
O3 Dy1 O2 143.57(10) . 2_664
O7 Dy1 O2 76.92(10) . 2_664
O8 Dy1 O2 72.75(10) 2_674 2_664
O5 Dy1 O2 78.96(9) . 2_664
O6 Dy1 O2 126.27(10) 1_565 2_664
O3 Dy1 O4 77.14(13) . 4_554
O7 Dy1 O4 147.62(10) . 4_554
O8 Dy1 O4 71.36(12) 2_674 4_554
O5 Dy1 O4 66.98(9) . 4_554
O6 Dy1 O4 73.58(10) 1_565 4_554
O2 Dy1 O4 130.35(11) 2_664 4_554
O3 Dy1 O1 70.52(10) . .
O7 Dy1 O1 75.18(10) . .
O8 Dy1 O1 143.95(10) 2_674 .
O5 Dy1 O1 72.91(9) . .
O6 Dy1 O1 138.60(10) 1_565 .
O2 Dy1 O1 73.53(9) 2_664 .
O4 Dy1 O1 124.61(10) 4_554 .
C1 O1 Dy1 130.7(3) . .
C1 O2 Dy1 128.3(3) . 2_665
C2 O3 Dy1 156.6(3) . .
C2 O4 Dy1 141.9(3) . 4
C3 O5 Dy1 134.2(3) . .
C3 O6 Dy1 134.0(4) . 1_545
C4 O7 Dy1 135.8(2) . .
C4 O8 Dy1 134.8(3) . 2_675
O2 C1 O1 125.7(4) . .
O2 C1 H1 117.2 . .
O1 C1 H1 117.2 . .
O4 C2 O3 128.5(4) . .
O4 C2 H2 115.7 . .
O3 C2 H2 115.7 . .
O6 C3 O5 126.7(8) . .
O6 C3 H3 116.6 . .
O5 C3 H3 116.6 . .
O7 C4 O8 126.5(4) . .
O7 C4 H4 116.8 . .
O8 C4 H4 116.8 . .
N2 N1 H11 109.5 . .
N2 N1 H12 109.5 . .
H11 N1 H12 109.5 . .
N2 N1 H13 109.5 . .
H11 N1 H13 109.5 . .
H12 N1 H13 109.5 . .
N1 N2 H21 109.6(12) . .
N1 N2 H22 109.5(12) . .
H21 N2 H22 109.4(16) . .

loop_
_geom_bond_atom_site_label_1
_geom_bond_atom_site_label_2
_geom_bond_distance
_geom_bond_site_symmetry_2
Dy1 O3 2.282(3) .
Dy1 O7 2.335(3) .
Dy1 O8 2.365(3) 2_674
Dy1 O5 2.373(3) .
Dy1 O6 2.395(3) 1_565
Dy1 O2 2.401(3) 2_664
Dy1 O4 2.401(3) 4_554
Dy1 O1 2.429(3) .
O1 C1 1.249(5) .
O2 C1 1.237(5) .
O2 Dy1 2.401(3) 2_665
O3 C2 1.235(5) .
O4 C2 1.211(5) .
O4 Dy1 2.401(3) 4
O5 C3 1.261(5) .
O6 C3 1.217(6) .
O6 Dy1 2.395(3) 1_545
O7 C4 1.230(5) .
O8 C4 1.254(5) .
O8 Dy1 2.365(3) 2_675
C1 H1 0.9300 .
C2 H2 0.9300 .
C3 H3 0.9300 .
C4 H4 0.9300 .
N1 N2 1.428(5) .
N1 H11 0.8900 .
N1 H12 0.8900 .
N1 H13 0.8900 .
N2 H21 0.889(10) .
N2 H22 0.887(10) .

loop_
_geom_hbond_atom_site_label_D
_geom_hbond_atom_site_label_H
_geom_hbond_atom_site_label_A
_geom_hbond_distance_DH
_geom_hbond_distance_HA
_geom_hbond_distance_DA
_geom_hbond_angle_DHA
_geom_hbond_site_symmetry_A
C2 H2 O6 0.93 2.56 3.094(5) 116.6 4_565
C4 H4 O7 0.93 2.69 3.519(5) 149.4 2_674
N1 H11 O4 0.89 2.48 3.273(6) 148.6 4
N1 H11 O8 0.89 2.22 2.911(5) 133.8 2_675
N1 H12 O4 0.89 2.20 2.849(5) 129.6 .
N1 H12 O5 0.89 2.30 3.144(4) 158.6 4
N1 H13 O1 0.89 1.95 2.809(5) 162.7 .
N1 H13 O3 0.89 2.61 3.207(6) 125.4 .
N2 H21 O2 0.889(10) 2.34(3) 3.108(5) 144(3) .
N2 H22 O5 0.887(10) 2.474(19) 3.237(5) 144.3(19) 1_556
N2 H22 O6 0.887(10) 2.346(14) 3.186(5) 158(3) 1_556
